data_4087765
loop_
_publ_author_name
'Bayardon, J\'er\^ome'
'Maronnat, Mil\`ene'
'Langlois, Adam'
'Rousselin, Yoann'
'Harvey, Pierre D.'
'Jug\'e, Sylvain'

_publ_section_title
;
 ModularP-Chirogenic Phosphine-Sulfide Ligands: Clear Evidence for Both
 Electronic Effect andP-Chirality Driving Enantioselectivity in
 Palladium-Catalyzed Allylations
;
_journal_issue 17
_journal_name_full Organometallics
_journal_page_first 4340
_journal_paper_doi 10.1021/acs.organomet.5b00585
_journal_volume 34
_journal_year 2015
_chemical_absolute_configuration ad
_chemical_formula_moiety 'C26 H23 Cl2 O P Pd S, C H2 Cl2'
_chemical_formula_sum 'C27 H25 Cl4 O P Pd S'
_chemical_formula_weight 676.70
_space_group_crystal_system monoclinic
_space_group_IT_number 4
_space_group_name_Hall 'P 2yb'
_space_group_name_H-M_alt 'P 1 21 1'
_atom_sites_solution_hydrogens geom
_audit_creation_date 2013-10-25
_audit_creation_method
;
Olex2 1.2
(compiled 2013.09.17 svn.r2790 for OlexSys, GUI svn.r4601)
;
_audit_update_record
;
2013-10-25 # Formatted by publCIF

;
_cell_angle_alpha 90
_cell_angle_beta 112.745(2)
_cell_angle_gamma 90
_cell_formula_units_Z 2
_cell_length_a 11.4040(6)
_cell_length_b 10.3436(4)
_cell_length_c 12.7940(6)
_cell_measurement_temperature 115
_cell_volume 1391.80(11)
_computing_cell_refinement
;
Bruker (2013). <i>SAINT</i>. Bruker AXS Inc., Madison, Wisconsin, USA.
;
_computing_data_collection
;
Bruker (2013). <i>APEX2</i>.Bruker AXS Inc., Madison, Wisconsin, USA.
;
_computing_data_reduction
;
Bruker (2013). <i>SAINT</i>. Bruker AXS Inc., Madison, Wisconsin, USA.
;
_computing_molecular_graphics
;
O. V. Dolomanov, L. J. Bourhis, R. J. Gildea, J. A. K. Howard and H. Puschmann,
OLEX2: a complete structure solution, refinement and analysis program.
J. Appl. Cryst. (2009). 42, 339-341.
;
_computing_publication_material
;
O. V. Dolomanov, L. J. Bourhis, R. J. Gildea, J. A. K. Howard and H. Puschmann,
OLEX2: a complete structure solution, refinement and analysis program.
J. Appl. Cryst. (2009). 42, 339-341.
;
_computing_structure_refinement
;
SHELX, G.M. Sheldrick, Acta Cryst.
(2008). A64, 112-122
;
_computing_structure_solution 'SUPERFLIP, J. Appl. Cryst. (2007) 40, 786-790'
_diffrn_ambient_temperature 115
_diffrn_detector 'CCD Plate'
_diffrn_detector_area_resol_mean 9
_diffrn_detector_type 'CCD area detector'
_diffrn_measured_fraction_theta_full 0.998
_diffrn_measured_fraction_theta_max 0.995
_diffrn_measurement_device '\k-geometry diffractometer'
_diffrn_measurement_device_type 'Nonius Kappa Apex II'
_diffrn_measurement_method 'CCD rotation images, thick slices'
_diffrn_radiation_collimation '0.6 mm'
_diffrn_radiation_monochromator graphite
_diffrn_radiation_probe x-ray
_diffrn_radiation_type 'Mo K\a~1~'
_diffrn_radiation_wavelength 0.71073
_diffrn_radiation_xray_symbol K-L~3~
_diffrn_reflns_av_R_equivalents 0.0645
_diffrn_reflns_av_unetI/netI 0.0478
_diffrn_reflns_Laue_measured_fraction_full 0.998
_diffrn_reflns_Laue_measured_fraction_max 0.995
_diffrn_reflns_limit_h_max 15
_diffrn_reflns_limit_h_min -15
_diffrn_reflns_limit_k_max 14
_diffrn_reflns_limit_k_min -14
_diffrn_reflns_limit_l_max 17
_diffrn_reflns_limit_l_min -17
_diffrn_reflns_number 44976
_diffrn_reflns_point_group_measured_fraction_full 0.999
_diffrn_reflns_point_group_measured_fraction_max 0.995
_diffrn_reflns_theta_full 25.242
_diffrn_reflns_theta_max 29.537
_diffrn_reflns_theta_min 1.726
_diffrn_source 'X-ray tube'
_diffrn_source_target Mo
_diffrn_source_type 'Siemens KFF Mo 2K-180'
_exptl_absorpt_coefficient_mu 1.203
_exptl_absorpt_correction_T_max 0.92
_exptl_absorpt_correction_T_min 0.78
_exptl_absorpt_correction_type multi-scan
_exptl_absorpt_process_details 'SADABS V2012/1 (Bruker AXS Inc.)'
_exptl_crystal_colour 'clear light yellow'
_exptl_crystal_colour_lustre clear
_exptl_crystal_colour_modifier light
_exptl_crystal_colour_primary yellow
_exptl_crystal_density_diffrn 1.615
_exptl_crystal_description prism
_exptl_crystal_F_000 680
_exptl_crystal_recrystallization_method
'The material was recrystallised from a mixture of DCM and ether by slow evaporation'
_exptl_crystal_size_max 0.25
_exptl_crystal_size_mid 0.15
_exptl_crystal_size_min 0.07
_refine_diff_density_max 1.279
_refine_diff_density_min -1.433
_refine_diff_density_rms 0.129
_refine_ls_abs_structure_details
;
 Refined as an inversion twin.
;
_refine_ls_abs_structure_Flack -0.02(4)
_refine_ls_extinction_method none
_refine_ls_goodness_of_fit_ref 1.043
_refine_ls_hydrogen_treatment constr
_refine_ls_matrix_type full
_refine_ls_number_constraints 4
_refine_ls_number_parameters 318
_refine_ls_number_reflns 7729
_refine_ls_number_restraints 1
_refine_ls_restrained_S_all 1.043
_refine_ls_R_factor_all 0.0499
_refine_ls_R_factor_gt 0.0394
_refine_ls_shift/su_max 0.001
_refine_ls_shift/su_mean 0.000
_refine_ls_structure_factor_coef Fsqd
_refine_ls_weighting_details
;
 w=1/[\s^2^(Fo^2^)+(0.0520P)^2^+2.4230P]
 where P=(Fo^2^+2Fc^2^)/3
;
_refine_ls_weighting_scheme calc
_refine_ls_wR_factor_gt 0.0970
_refine_ls_wR_factor_ref 0.1036
_reflns_Friedel_coverage 0.902
_reflns_Friedel_fraction_full 1.000
_reflns_Friedel_fraction_max 0.995
_reflns_number_gt 6930
_reflns_number_total 7729
_reflns_threshold_expression 'I > 2\s(I)'
_cod_data_source_file om5b00585_si_001.cif
_cod_data_source_block 12jb905
_cod_database_code 4087765
_shelxl_version_number 2013-2
_shelx_space_group_comment
;
The symmetry employed for this shelxl refinement is uniquely defined
by the following loop, which should always be used as a source of
symmetry information in preference to the above space-group names.
They are only intended as comments.
;
_shelx_estimated_absorpt_t_max 0.921
_shelx_estimated_absorpt_t_min 0.753
_olex2_refinement_description
;
1. Fixed Uiso
 At 1.2 times of:
  All C(H) groups, All C(H,H) groups, All C(H,H,H,H) groups
 At 1.5 times of:
  All C(H,H,H) groups
2. Uiso/Uaniso restraints and constraints
Uanis(Cl4B) = Uanis(Cl4A) = Uanis(Cl3A) = Uanis(Cl3B)
3. Others
 Fixed Sof: C1A(0.5) H1AA(0.5) H1AB(0.5) H1AC(0.5) C1B(0.5) H1BA(0.5)
 H1BB(0.5) H1BC(0.5) H27A(0.65) H27B(0.65) H27C(0.35) H27D(0.35) Cl3A(0.65)
 Cl3B(0.35) Cl4A(0.65) Cl4B(0.35)
4.a Secondary CH2 refined with riding coordinates:
 C20(H20A,H20B), C27(H27A,H27B), C27(H27C,H27D)
4.b Aromatic/amide H refined with riding coordinates:
 C3(H3), C4(H4), C5(H5), C6(H6), C9(H9), C10(H10), C11(H11), C12(H12),
 C13(H13), C14(H14), C17(H17), C18(H18), C19(H19), C22(H22), C23(H23), C24(H24),
  C25(H25), C26(H26)
4.c Idealised Me refined as rotating group:
 C1A(H1AA,H1AB,H1AC), C1B(H1BA,H1BB,H1BC)
;

loop_
_space_group_symop_operation_xyz
'x, y, z'
'-x, y+1/2, -z'

loop_
_atom_site_label
_atom_site_type_symbol
_atom_site_fract_x
_atom_site_fract_y
_atom_site_fract_z
_atom_site_U_iso_or_equiv
_atom_site_adp_type
_atom_site_occupancy
_atom_site_site_symmetry_order
_atom_site_calc_flag
_atom_site_refinement_flags_posn
_atom_site_refinement_flags_adp
_atom_site_refinement_flags_occupancy
_atom_site_disorder_assembly
_atom_site_disorder_group
C1A C 0.9828(14) 0.4159(17) 0.4701(12) 0.027(3) Uiso 0.5 1 d . . P A 1
H1AA H 0.9607 0.3706 0.3978 0.040 Uiso 0.5 1 calc R U P A 1
H1AB H 1.0624 0.3808 0.5255 0.040 Uiso 0.5 1 calc R U P A 1
H1AC H 0.9935 0.5083 0.4592 0.040 Uiso 0.5 1 calc R U P A 1
C1B C 0.9771(14) 0.3625(16) 0.4682(12) 0.026(3) Uiso 0.5 1 d . . P A 2
H1BA H 0.9452 0.2914 0.4139 0.038 Uiso 0.5 1 calc R U P A 2
H1BB H 1.0547 0.3350 0.5310 0.038 Uiso 0.5 1 calc R U P A 2
H1BC H 0.9961 0.4372 0.4302 0.038 Uiso 0.5 1 calc R U P A 2
C2 C 0.7614(5) 0.4224(5) 0.4347(5) 0.0164(11) Uani 1 1 d . . . . .
C3 C 0.7287(6) 0.4318(6) 0.3184(5) 0.0220(12) Uani 1 1 d . . . . .
H3 H 0.7910 0.4198 0.2870 0.026 Uiso 1 1 calc R U . . .
C4 C 0.6037(7) 0.4589(7) 0.2492(6) 0.0259(13) Uani 1 1 d . . . . .
H4 H 0.5814 0.4686 0.1700 0.031 Uiso 1 1 calc R U . . .
C5 C 0.5109(6) 0.4722(7) 0.2927(5) 0.0265(13) Uani 1 1 d . . . . .
H5 H 0.4253 0.4882 0.2434 0.032 Uiso 1 1 calc R U . . .
C6 C 0.5429(6) 0.4622(6) 0.4076(5) 0.0201(11) Uani 1 1 d . . . . .
H6 H 0.4794 0.4726 0.4379 0.024 Uiso 1 1 calc R U . . .
C7 C 0.6685(5) 0.4367(5) 0.4800(4) 0.0131(10) Uani 1 1 d . . . . .
C8 C 0.5739(5) 0.4660(5) 0.6579(4) 0.0135(10) Uani 1 1 d . . . . .
C9 C 0.5474(6) 0.5911(6) 0.6823(5) 0.0213(13) Uani 1 1 d . . . . .
H9 H 0.6048 0.6596 0.6869 0.026 Uiso 1 1 calc R U . . .
C10 C 0.4359(7) 0.6156(7) 0.7001(6) 0.0301(15) Uani 1 1 d . . . . .
H10 H 0.4172 0.7010 0.7162 0.036 Uiso 1 1 calc R U . . .
C11 C 0.3532(6) 0.5165(8) 0.6943(6) 0.0300(15) Uani 1 1 d . . . . .
H11 H 0.2778 0.5336 0.7068 0.036 Uiso 1 1 calc R U . . .
C12 C 0.3795(6) 0.3928(7) 0.6705(6) 0.0264(13) Uani 1 1 d . . . . .
H12 H 0.3222 0.3247 0.6669 0.032 Uiso 1 1 calc R U . . .
C13 C 0.4893(6) 0.3665(6) 0.6518(5) 0.0196(11) Uani 1 1 d . . . . .
H13 H 0.5067 0.2809 0.6349 0.024 Uiso 1 1 calc R U . . .
C14 C 0.7457(5) 0.1730(5) 0.5961(5) 0.0148(10) Uani 1 1 d . . . . .
H14 H 0.7109 0.1941 0.5178 0.018 Uiso 1 1 calc R U . . .
C15 C 0.7575(5) 0.2684(5) 0.6757(5) 0.0122(9) Uani 1 1 d . . . . .
C16 C 0.8065(5) 0.2355(5) 0.7921(5) 0.0137(10) Uani 1 1 d . . . . .
C17 C 0.8451(6) 0.1082(5) 0.8239(5) 0.0189(12) Uani 1 1 d . . . . .
H17 H 0.8782 0.0855 0.9019 0.023 Uiso 1 1 calc R U . . .
C18 C 0.8359(6) 0.0155(6) 0.7442(6) 0.0215(12) Uani 1 1 d . . . . .
H18 H 0.8650 -0.0699 0.7676 0.026 Uiso 1 1 calc R U . . .
C19 C 0.7842(6) 0.0462(5) 0.6295(5) 0.0188(12) Uani 1 1 d . . . . .
H19 H 0.7751 -0.0185 0.5742 0.023 Uiso 1 1 calc R U . . .
C20 C 0.8246(5) 0.3353(6) 0.8816(5) 0.0157(10) Uani 1 1 d . . . . .
H20A H 0.8497 0.2921 0.9561 0.019 Uiso 1 1 calc R U . . .
H20B H 0.7429 0.3804 0.8659 0.019 Uiso 1 1 calc R U . . .
C21 C 1.0686(5) 0.3453(5) 0.8938(5) 0.0171(11) Uani 1 1 d . . . . .
C22 C 1.0881(6) 0.3093(6) 0.7977(6) 0.0233(13) Uani 1 1 d . . . . .
H22 H 1.0404 0.3484 0.7267 0.028 Uiso 1 1 calc R U . . .
C23 C 1.1780(8) 0.2155(7) 0.8063(7) 0.0343(16) Uani 1 1 d . . . . .
H23 H 1.1914 0.1889 0.7407 0.041 Uiso 1 1 calc R U . . .
C24 C 1.2484(8) 0.1603(8) 0.9105(8) 0.0401(19) Uani 1 1 d . . . . .
H24 H 1.3103 0.0964 0.9160 0.048 Uiso 1 1 calc R U . . .
C25 C 1.2296(7) 0.1970(8) 1.0057(7) 0.0359(17) Uani 1 1 d . . . . .
H25 H 1.2786 0.1590 1.0769 0.043 Uiso 1 1 calc R U . . .
C26 C 1.1390(6) 0.2896(7) 0.9979(6) 0.0252(13) Uani 1 1 d . . . . .
H26 H 1.1252 0.3150 1.0636 0.030 Uiso 1 1 calc R U . . .
O1 O 0.8812(4) 0.3982(5) 0.5118(4) 0.0207(9) Uani 1 1 d . . . . .
P1 P 0.71687(13) 0.43414(12) 0.63268(11) 0.0110(3) Uani 1 1 d . . . . .
S1 S 0.94649(13) 0.45490(13) 0.88816(12) 0.0159(3) Uani 1 1 d . . . . .
Cl1 Cl 0.78608(15) 0.71096(14) 0.57356(14) 0.0244(3) Uani 1 1 d . . . . .
Cl2 Cl 1.04714(15) 0.71348(15) 0.81658(13) 0.0246(3) Uani 1 1 d . . . . .
Pd1 Pd 0.87469(4) 0.57219(4) 0.72450(3) 0.01383(10) Uani 1 1 d . . . . .
C27 C 0.3818(12) 0.6957(12) -0.0541(10) 0.064(3) Uani 1 1 d . . . . .
H27A H 0.4433 0.6834 -0.0906 0.076 Uiso 0.65 1 calc R U P B 1
H27B H 0.3054 0.7400 -0.1080 0.076 Uiso 0.65 1 calc R U P B 1
H27C H 0.4321 0.6987 -0.1021 0.076 Uiso 0.35 1 calc R U P B 2
H27D H 0.2946 0.7225 -0.1038 0.076 Uiso 0.35 1 calc R U P B 2
Cl3A Cl 0.4488(5) 0.7828(6) 0.0695(5) 0.0651(8) Uani 0.65 1 d . . P C 1
Cl3B Cl 0.4412(11) 0.8251(12) 0.0431(9) 0.0651(8) Uani 0.35 1 d . . P C 2
Cl4A Cl 0.3408(5) 0.5457(6) -0.0110(5) 0.0651(8) Uani 0.65 1 d . . P C 1
Cl4B Cl 0.3679(9) 0.5216(14) -0.0278(10) 0.0651(8) Uani 0.35 1 d . . P C 2

loop_
_atom_site_aniso_label
_atom_site_aniso_U_11
_atom_site_aniso_U_22
_atom_site_aniso_U_33
_atom_site_aniso_U_23
_atom_site_aniso_U_13
_atom_site_aniso_U_12
C2 0.016(3) 0.012(2) 0.019(3) 0.000(2) 0.005(2) -0.003(2)
C3 0.024(3) 0.024(3) 0.023(3) 0.005(2) 0.014(2) -0.001(2)
C4 0.029(3) 0.030(3) 0.018(3) 0.009(2) 0.008(2) -0.002(3)
C5 0.022(3) 0.034(3) 0.020(3) 0.006(3) 0.003(2) 0.002(3)
C6 0.015(3) 0.020(3) 0.023(3) 0.006(2) 0.005(2) 0.005(2)
C7 0.016(3) 0.009(2) 0.011(2) 0.0018(18) 0.002(2) 0.0007(19)
C8 0.011(2) 0.016(3) 0.011(2) -0.0007(19) 0.0012(19) 0.0035(19)
C9 0.021(3) 0.020(3) 0.024(3) -0.002(2) 0.010(2) 0.006(2)
C10 0.031(4) 0.031(3) 0.030(3) 0.001(3) 0.014(3) 0.017(3)
C11 0.020(3) 0.050(4) 0.023(3) 0.002(3) 0.012(3) 0.009(3)
C12 0.018(3) 0.038(4) 0.024(3) -0.002(3) 0.009(2) -0.003(3)
C13 0.020(3) 0.022(3) 0.017(3) -0.003(2) 0.008(2) 0.000(2)
C14 0.014(2) 0.016(3) 0.014(3) 0.000(2) 0.005(2) -0.0035(19)
C15 0.011(2) 0.010(2) 0.015(3) 0.0015(19) 0.0042(19) 0.0000(18)
C16 0.013(2) 0.012(2) 0.015(2) 0.0015(19) 0.004(2) 0.0003(19)
C17 0.018(3) 0.016(3) 0.019(3) 0.009(2) 0.003(2) 0.0016(19)
C18 0.022(3) 0.014(2) 0.030(3) 0.005(2) 0.012(3) 0.002(2)
C19 0.019(3) 0.013(3) 0.025(3) -0.004(2) 0.009(2) -0.0006(19)
C20 0.016(3) 0.018(3) 0.012(2) 0.000(2) 0.004(2) 0.000(2)
C21 0.015(3) 0.014(2) 0.020(3) 0.000(2) 0.004(2) 0.002(2)
C22 0.029(3) 0.020(3) 0.025(3) 0.001(2) 0.015(3) -0.001(2)
C23 0.041(4) 0.029(4) 0.045(4) 0.008(3) 0.030(4) 0.009(3)
C24 0.037(4) 0.037(4) 0.056(5) 0.011(4) 0.027(4) 0.017(3)
C25 0.028(4) 0.036(4) 0.042(4) 0.015(3) 0.011(3) 0.014(3)
C26 0.022(3) 0.030(3) 0.022(3) 0.003(3) 0.007(3) 0.008(3)
O1 0.0087(18) 0.033(2) 0.020(2) 0.0007(18) 0.0052(16) 0.0006(16)
P1 0.0117(6) 0.0075(6) 0.0123(6) 0.0006(5) 0.0031(5) 0.0016(5)
S1 0.0160(6) 0.0144(6) 0.0146(6) -0.0029(5) 0.0032(5) 0.0002(5)
Cl1 0.0260(7) 0.0112(6) 0.0280(8) 0.0050(5) 0.0015(6) -0.0038(5)
Cl2 0.0219(7) 0.0223(7) 0.0246(7) -0.0054(6) 0.0036(6) -0.0089(6)
Pd1 0.01399(16) 0.00833(15) 0.01704(17) -0.00132(16) 0.00364(13) -0.00062(17)
C27 0.065(7) 0.078(8) 0.056(6) 0.010(6) 0.033(6) -0.004(6)
Cl3A 0.0498(14) 0.086(3) 0.0535(18) 0.0006(13) 0.0132(12) 0.0150(18)
Cl3B 0.0498(14) 0.086(3) 0.0535(18) 0.0006(13) 0.0132(12) 0.0150(18)
Cl4A 0.0498(14) 0.086(3) 0.0535(18) 0.0006(13) 0.0132(12) 0.0150(18)
Cl4B 0.0498(14) 0.086(3) 0.0535(18) 0.0006(13) 0.0132(12) 0.0150(18)

loop_
_atom_type_symbol
_atom_type_description
_atom_type_scat_dispersion_real
_atom_type_scat_dispersion_imag
_atom_type_scat_source
C C 0.0033 0.0016 'International Tables Vol C Tables 4.2.6.8 and 6.1.1.4'
H H 0.0000 0.0000 'International Tables Vol C Tables 4.2.6.8 and 6.1.1.4'
O O 0.0106 0.0060 'International Tables Vol C Tables 4.2.6.8 and 6.1.1.4'
P P 0.1023 0.0942 'International Tables Vol C Tables 4.2.6.8 and 6.1.1.4'
S S 0.1246 0.1234 'International Tables Vol C Tables 4.2.6.8 and 6.1.1.4'
Cl Cl 0.1484 0.1585 'International Tables Vol C Tables 4.2.6.8 and 6.1.1.4'
Pd Pd -0.9988 1.0072 'International Tables Vol C Tables 4.2.6.8 and 6.1.1.4'

loop_
_geom_angle_atom_site_label_1
_geom_angle_atom_site_label_2
_geom_angle_atom_site_label_3
_geom_angle
H1AA C1A H1AB 109.5
H1AA C1A H1AC 109.5
H1AB C1A H1AC 109.5
O1 C1A H1AA 109.5
O1 C1A H1AB 109.5
O1 C1A H1AC 109.5
H1BA C1B H1BB 109.5
H1BA C1B H1BC 109.5
H1BB C1B H1BC 109.5
O1 C1B H1BA 109.5
O1 C1B H1BB 109.5
O1 C1B H1BC 109.5
C3 C2 C7 120.2(5)
O1 C2 C3 124.5(5)
O1 C2 C7 115.3(5)
C2 C3 H3 120.6
C4 C3 C2 118.9(6)
C4 C3 H3 120.6
C3 C4 H4 119.3
C5 C4 C3 121.5(6)
C5 C4 H4 119.3
C4 C5 H5 120.1
C6 C5 C4 119.8(6)
C6 C5 H5 120.1
C5 C6 H6 119.9
C5 C6 C7 120.1(6)
C7 C6 H6 119.9
C2 C7 P1 118.8(4)
C6 C7 C2 119.5(5)
C6 C7 P1 121.5(4)
C9 C8 C13 119.6(5)
C9 C8 P1 119.9(4)
C13 C8 P1 120.5(4)
C8 C9 H9 120.2
C8 C9 C10 119.7(6)
C10 C9 H9 120.2
C9 C10 H10 119.9
C11 C10 C9 120.3(6)
C11 C10 H10 119.9
C10 C11 H11 120.0
C12 C11 C10 120.1(6)
C12 C11 H11 120.0
C11 C12 H12 119.7
C11 C12 C13 120.6(6)
C13 C12 H12 119.7
C8 C13 H13 120.1
C12 C13 C8 119.7(6)
C12 C13 H13 120.1
C15 C14 H14 119.5
C15 C14 C19 121.0(5)
C19 C14 H14 119.5
C14 C15 C16 119.2(5)
C14 C15 P1 120.8(4)
C16 C15 P1 119.9(4)
C15 C16 C20 121.4(5)
C17 C16 C15 119.0(5)
C17 C16 C20 119.5(5)
C16 C17 H17 119.5
C18 C17 C16 121.1(5)
C18 C17 H17 119.5
C17 C18 H18 119.9
C17 C18 C19 120.2(6)
C19 C18 H18 119.9
C14 C19 H19 120.3
C18 C19 C14 119.5(5)
C18 C19 H19 120.3
C16 C20 H20A 109.2
C16 C20 H20B 109.2
C16 C20 S1 112.2(4)
H20A C20 H20B 107.9
S1 C20 H20A 109.2
S1 C20 H20B 109.2
C22 C21 C26 120.7(6)
C22 C21 S1 122.0(5)
C26 C21 S1 117.2(5)
C21 C22 H22 120.4
C21 C22 C23 119.1(6)
C23 C22 H22 120.4
C22 C23 H23 120.0
C22 C23 C24 120.0(7)
C24 C23 H23 120.0
C23 C24 H24 119.7
C25 C24 C23 120.7(7)
C25 C24 H24 119.7
C24 C25 H25 120.1
C24 C25 C26 119.8(7)
C26 C25 H25 120.1
C21 C26 H26 120.2
C25 C26 C21 119.7(6)
C25 C26 H26 120.2
C2 O1 C1A 115.3(7)
C2 O1 C1B 117.4(7)
C7 P1 Pd1 113.78(18)
C8 P1 C7 105.6(2)
C8 P1 Pd1 112.75(19)
C15 P1 C7 106.1(2)
C15 P1 C8 105.2(3)
C15 P1 Pd1 112.69(18)
C20 S1 Pd1 108.62(19)
C21 S1 C20 98.0(3)
C21 S1 Pd1 112.0(2)
P1 Pd1 S1 94.18(5)
P1 Pd1 Cl1 87.39(5)
P1 Pd1 Cl2 177.17(6)
S1 Pd1 Cl1 170.76(6)
S1 Pd1 Cl2 86.40(5)
Cl1 Pd1 Cl2 92.48(6)
H27A C27 H27B 108.9
H27C C27 H27D 105.8
Cl3A C27 H27A 110.9
Cl3A C27 H27B 110.9
Cl3A C27 Cl4A 104.5(6)
Cl3B C27 H27C 104.8
Cl3B C27 H27D 104.8
Cl3B C27 Cl4B 130.0(8)
Cl4A C27 H27A 110.9
Cl4A C27 H27B 110.9
Cl4B C27 H27C 104.8
Cl4B C27 H27D 104.8

loop_
_geom_bond_atom_site_label_1
_geom_bond_atom_site_label_2
_geom_bond_distance
C1A H1AA 0.9800
C1A H1AB 0.9800
C1A H1AC 0.9800
C1A O1 1.462(15)
C1B H1BA 0.9800
C1B H1BB 0.9800
C1B H1BC 0.9800
C1B O1 1.454(15)
C2 C3 1.390(8)
C2 C7 1.399(8)
C2 O1 1.364(7)
C3 H3 0.9500
C3 C4 1.385(9)
C4 H4 0.9500
C4 C5 1.380(9)
C5 H5 0.9500
C5 C6 1.376(9)
C6 H6 0.9500
C6 C7 1.398(8)
C7 P1 1.813(5)
C8 C9 1.392(8)
C8 C13 1.392(8)
C8 P1 1.811(6)
C9 H9 0.9500
C9 C10 1.398(9)
C10 H10 0.9500
C10 C11 1.375(11)
C11 H11 0.9500
C11 C12 1.376(10)
C12 H12 0.9500
C12 C13 1.390(9)
C13 H13 0.9500
C14 H14 0.9500
C14 C15 1.386(8)
C14 C19 1.396(8)
C15 C16 1.415(8)
C15 P1 1.806(5)
C16 C17 1.398(7)
C16 C20 1.496(8)
C17 H17 0.9500
C17 C18 1.374(9)
C18 H18 0.9500
C18 C19 1.391(9)
C19 H19 0.9500
C20 H20A 0.9900
C20 H20B 0.9900
C20 S1 1.838(6)
C21 C22 1.382(9)
C21 C26 1.387(8)
C21 S1 1.776(6)
C22 H22 0.9500
C22 C23 1.385(9)
C23 H23 0.9500
C23 C24 1.386(11)
C24 H24 0.9500
C24 C25 1.369(12)
C25 H25 0.9500
C25 C26 1.384(9)
C26 H26 0.9500
P1 Pd1 2.2413(14)
S1 Pd1 2.2806(14)
Cl1 Pd1 2.3026(15)
Cl2 Pd1 2.3664(15)
C27 H27A 0.9900
C27 H27B 0.9900
C27 H27C 0.9900
C27 H27D 0.9900
C27 Cl3A 1.722(14)
C27 Cl3B 1.775(18)
C27 Cl4A 1.768(13)
C27 Cl4B 1.85(2)

loop_
_geom_torsion_atom_site_label_1
_geom_torsion_atom_site_label_2
_geom_torsion_atom_site_label_3
_geom_torsion_atom_site_label_4
_geom_torsion
C2 C3 C4 C5 -2.3(10)
C2 C7 P1 C8 176.3(4)
C2 C7 P1 C15 -72.4(5)
C2 C7 P1 Pd1 52.1(5)
C3 C2 C7 C6 -0.8(8)
C3 C2 C7 P1 -176.1(4)
C3 C2 O1 C1A 15.7(11)
C3 C2 O1 C1B -8.7(11)
C3 C4 C5 C6 1.9(11)
C4 C5 C6 C7 -0.9(10)
C5 C6 C7 C2 0.4(9)
C5 C6 C7 P1 175.6(5)
C6 C7 P1 C8 1.1(5)
C6 C7 P1 C15 112.4(5)
C6 C7 P1 Pd1 -123.1(4)
C7 C2 C3 C4 1.7(9)
C7 C2 O1 C1A -165.0(9)
C7 C2 O1 C1B 170.6(8)
C8 C9 C10 C11 0.5(10)
C9 C8 C13 C12 -0.2(9)
C9 C8 P1 C7 -96.3(5)
C9 C8 P1 C15 151.7(5)
C9 C8 P1 Pd1 28.5(5)
C9 C10 C11 C12 -0.3(11)
C10 C11 C12 C13 -0.2(10)
C11 C12 C13 C8 0.4(10)
C13 C8 C9 C10 -0.3(9)
C13 C8 P1 C7 83.0(5)
C13 C8 P1 C15 -29.0(5)
C13 C8 P1 Pd1 -152.2(4)
C14 C15 C16 C17 1.8(8)
C14 C15 C16 C20 178.3(5)
C14 C15 P1 C7 -1.3(5)
C14 C15 P1 C8 110.3(5)
C14 C15 P1 Pd1 -126.5(4)
C15 C14 C19 C18 -0.4(9)
C15 C16 C17 C18 -0.1(9)
C15 C16 C20 S1 -65.6(6)
C16 C15 P1 C7 176.3(4)
C16 C15 P1 C8 -72.0(5)
C16 C15 P1 Pd1 51.2(5)
C16 C17 C18 C19 -1.9(9)
C16 C20 S1 C21 -50.1(4)
C16 C20 S1 Pd1 66.5(4)
C17 C16 C20 S1 110.9(5)
C17 C18 C19 C14 2.2(9)
C19 C14 C15 C16 -1.5(8)
C19 C14 C15 P1 176.1(4)
C20 C16 C17 C18 -176.7(5)
C21 C22 C23 C24 -1.0(11)
C22 C21 C26 C25 -0.1(10)
C22 C21 S1 C20 95.7(5)
C22 C21 S1 Pd1 -18.2(6)
C22 C23 C24 C25 0.4(13)
C23 C24 C25 C26 0.3(13)
C24 C25 C26 C21 -0.4(12)
C26 C21 C22 C23 0.8(10)
C26 C21 S1 C20 -80.1(5)
C26 C21 S1 Pd1 166.1(4)
O1 C2 C3 C4 -179.0(6)
O1 C2 C7 C6 179.8(5)
O1 C2 C7 P1 4.5(7)
P1 C8 C9 C10 179.1(5)
P1 C8 C13 C12 -179.5(5)
P1 C15 C16 C17 -175.9(4)
P1 C15 C16 C20 0.6(7)
S1 C21 C22 C23 -174.8(5)
S1 C21 C26 C25 175.7(6)
